data_8106340
loop_
_publ_author_name
'Junyan, Cao'
'Jianlong, Wang'
'Lizhen, Chen'
'Luyao, Zhang'

_publ_section_title
;
 Crystal structure of
 2-(4-chloro-2,6-dinitrophenyl)-1-(4-chloro-3-nitrophenyl)diazene 1-oxide,
 C12H5Cl2N5O7
;
_journal_issue 5
_journal_name_full 'Zeitschrift f\"ur Kristallographie - New Crystal Structures'
_journal_page_first 905
_journal_page_last 906
_journal_paper_doi 10.1515/ncrs-2018-0091
_journal_volume 233
_journal_year 2018
_chemical_formula_moiety
;
C12 H5 Cl2 N5 O7'
;
_chemical_formula_sum 'C12 H5 Cl2 N5 O7'
_chemical_formula_weight 402.11
_chemical_name_systematic
;
2-(4-chloro-2,6-dinitrophenyl)-1-(4-chloro-3-nitrophenyl)diazene oxide 
;
_space_group_crystal_system triclinic
_space_group_IT_number 2
_space_group_name_Hall '-P 1'
_space_group_name_H-M_alt 'P -1'
_atom_sites_solution_hydrogens geom
_cell_angle_alpha 93.370(4)
_cell_angle_beta 101.590(4)
_cell_angle_gamma 118.222(3)
_cell_formula_units_Z 2
_cell_length_a 8.2425(8)
_cell_length_b 8.2814(7)
_cell_length_c 12.4713(12)
_cell_measurement_reflns_used 1557
_cell_measurement_temperature 173(2)
_cell_measurement_theta_max 25.28
_cell_measurement_theta_min 2.84
_cell_volume 723.03(12)
_computing_cell_refinement 'APEX3 (Bruker, 2016)[6]'
_computing_data_collection 'APEX3 (Bruker, 2016)[6]'
_computing_data_reduction 'APEX3 (Bruker, 2016)[6]'
_computing_molecular_graphics OLEX2[8]
_computing_publication_material OLEX2[8]
_computing_structure_refinement SHELXL-2014[7]
_computing_structure_solution 'APEX3 (Bruker, 2016)[6]'
_diffrn_ambient_temperature 173(2)
_diffrn_measured_fraction_theta_full 0.996
_diffrn_measured_fraction_theta_max 0.993
_diffrn_measurement_device_type 'PHOTON 100 CMOS detector'
_diffrn_measurement_method '\w scan'
_diffrn_radiation_type 'Mo K\a'
_diffrn_radiation_wavelength 0.71073
_diffrn_reflns_av_R_equivalents 0.0893
_diffrn_reflns_av_unetI/netI 0.0970
_diffrn_reflns_Laue_measured_fraction_full 0.996
_diffrn_reflns_Laue_measured_fraction_max 0.993
_diffrn_reflns_limit_h_max 9
_diffrn_reflns_limit_h_min -9
_diffrn_reflns_limit_k_max 9
_diffrn_reflns_limit_k_min -9
_diffrn_reflns_limit_l_max 14
_diffrn_reflns_limit_l_min -14
_diffrn_reflns_number 7671
_diffrn_reflns_point_group_measured_fraction_full 0.996
_diffrn_reflns_point_group_measured_fraction_max 0.993
_diffrn_reflns_theta_full 25.242
_diffrn_reflns_theta_max 25.369
_diffrn_reflns_theta_min 2.837
_diffrn_source 'fine-focus sealed tube'
_exptl_absorpt_coefficient_mu 0.504
_exptl_absorpt_correction_T_max 0.7452
_exptl_absorpt_correction_T_min 0.6601
_exptl_absorpt_correction_type multi-scan
_exptl_absorpt_process_details
; 
SADABS (Bruker, 2014)
;
_exptl_crystal_colour colorless
_exptl_crystal_density_diffrn 1.847
_exptl_crystal_description sheet
_exptl_crystal_F_000 404
_exptl_crystal_size_max 0.190
_exptl_crystal_size_mid 0.170
_exptl_crystal_size_min 0.050
_refine_diff_density_max 0.330
_refine_diff_density_min -0.408
_refine_diff_density_rms 0.082
_refine_ls_extinction_method none
_refine_ls_goodness_of_fit_ref 1.049
_refine_ls_hydrogen_treatment constr
_refine_ls_matrix_type full
_refine_ls_number_parameters 235
_refine_ls_number_reflns 2626
_refine_ls_number_restraints 0
_refine_ls_restrained_S_all 1.049
_refine_ls_R_factor_all 0.1078
_refine_ls_R_factor_gt 0.0516
_refine_ls_shift/su_max 0.000
_refine_ls_shift/su_mean 0.000
_refine_ls_structure_factor_coef Fsqd
_refine_ls_weighting_details
;
w=1/[\s^2^(Fo^2^)+(0.0262P)^2^+0.0260P]
 where P=(Fo^2^+2Fc^2^)/3
;
_refine_ls_weighting_scheme calc
_refine_ls_wR_factor_gt 0.0738
_refine_ls_wR_factor_ref 0.0858
_reflns_Friedel_coverage 0.000
_reflns_Friedel_fraction_full .
_reflns_Friedel_fraction_max .
_reflns_number_gt 1683
_reflns_number_total 2626
_reflns_threshold_expression 'I > 2\s(I)'
_cod_data_source_file suppl_ncrs-2018-0091_suppl.cif
_cod_data_source_block exp_01
_cod_database_code 8106340
_shelx_space_group_comment
;
The symmetry employed for this shelxl refinement is uniquely defined
by the following loop, which should always be used as a source of
symmetry information in preference to the above space-group names.
They are only intended as comments.
;
_shelx_estimated_absorpt_t_min 0.910
_shelx_estimated_absorpt_t_max 0.975

loop_
_space_group_symop_operation_xyz
'x, y, z'
'-x, -y, -z'

loop_
_atom_site_label
_atom_site_type_symbol
_atom_site_fract_x
_atom_site_fract_y
_atom_site_fract_z
_atom_site_U_iso_or_equiv
_atom_site_adp_type
_atom_site_occupancy
_atom_site_site_symmetry_order
_atom_site_calc_flag
_atom_site_refinement_flags_posn
_atom_site_refinement_flags_adp
_atom_site_refinement_flags_occupancy
_atom_site_disorder_assembly
_atom_site_disorder_group
C1 C 0.7600(5) 0.7866(4) 0.4462(3) 0.0180(8) Uani 1 1 d . . . . .
C2 C 0.8634(5) 0.7049(4) 0.4969(3) 0.0160(8) Uani 1 1 d . . . . .
C3 C 0.8398(5) 0.6405(4) 0.5953(3) 0.0164(8) Uani 1 1 d . . . . .
H3 H 0.9139 0.5895 0.6306 0.020 Uiso 1 1 calc R U . . .
C4 C 0.7070(5) 0.6520(4) 0.6407(3) 0.0158(8) Uani 1 1 d . . . . .
C5 C 0.6029(5) 0.7315(4) 0.5938(3) 0.0184(8) Uani 1 1 d . . . . .
H5 H 0.5118 0.7381 0.6273 0.022 Uiso 1 1 calc R U . . .
C6 C 0.6325(5) 0.8017(4) 0.4974(3) 0.0201(8) Uani 1 1 d . . . . .
H6 H 0.5646 0.8609 0.4660 0.024 Uiso 1 1 calc R U . . .
C7 C 0.7299(4) 0.2928(4) 1.0799(3) 0.0165(8) Uani 1 1 d . . . . .
C8 C 0.7384(4) 0.4634(4) 1.0794(3) 0.0167(8) Uani 1 1 d . . . . .
H8 H 0.7338 0.5270 1.1437 0.020 Uiso 1 1 calc R U . . .
C9 C 0.7536(4) 0.5400(4) 0.9837(3) 0.0155(8) Uani 1 1 d . . . . .
C10 C 0.7560(4) 0.4492(4) 0.8861(3) 0.0159(8) Uani 1 1 d . . . . .
C11 C 0.7494(4) 0.2788(4) 0.8933(3) 0.0152(8) Uani 1 1 d . . . . .
C12 C 0.7385(4) 0.2004(4) 0.9877(3) 0.0162(8) Uani 1 1 d . . . . .
H12 H 0.7370 0.0851 0.9892 0.019 Uiso 1 1 calc R U . . .
Cl1 Cl 0.79370(13) 0.87469(11) 0.32644(7) 0.0256(3) Uani 1 1 d . . . . .
Cl2 Cl 0.70640(13) 0.19242(12) 1.19747(7) 0.0248(2) Uani 1 1 d . . . . .
N1 N 0.6725(4) 0.5764(3) 0.7422(2) 0.0168(7) Uani 1 1 d . . . . .
N2 N 0.7855(4) 0.5200(4) 0.7871(2) 0.0186(7) Uani 1 1 d . . . . .
N3 N 1.0025(4) 0.6857(4) 0.4484(2) 0.0212(7) Uani 1 1 d . . . . .
N4 N 0.7751(4) 0.7269(4) 0.9895(2) 0.0219(7) Uani 1 1 d . . . . .
N5 N 0.7539(4) 0.1743(4) 0.7954(2) 0.0202(7) Uani 1 1 d . . . . .
O1 O 0.5385(3) 0.5729(3) 0.77512(19) 0.0250(6) Uani 1 1 d . . . . .
O2 O 0.9566(4) 0.6263(3) 0.34839(19) 0.0299(6) Uani 1 1 d . . . . .
O3 O 1.1540(3) 0.7212(3) 0.51273(19) 0.0287(6) Uani 1 1 d . . . . .
O4 O 0.6984(4) 0.7694(3) 1.0515(2) 0.0314(7) Uani 1 1 d . . . . .
O5 O 0.8703(4) 0.8288(3) 0.93295(19) 0.0327(7) Uani 1 1 d . . . . .
O6 O 0.6406(3) 0.1458(3) 0.70681(19) 0.0301(7) Uani 1 1 d . . . . .
O7 O 0.8698(4) 0.1203(3) 0.8099(2) 0.0307(7) Uani 1 1 d . . . . .

loop_
_atom_site_aniso_label
_atom_site_aniso_U_11
_atom_site_aniso_U_22
_atom_site_aniso_U_33
_atom_site_aniso_U_23
_atom_site_aniso_U_13
_atom_site_aniso_U_12
C1 0.022(2) 0.0125(17) 0.0160(19) 0.0014(15) 0.0018(16) 0.0073(16)
C2 0.019(2) 0.0163(17) 0.0151(19) 0.0019(15) 0.0064(15) 0.0096(16)
C3 0.0176(19) 0.0157(17) 0.0160(19) 0.0033(15) 0.0015(15) 0.0093(15)
C4 0.020(2) 0.0178(18) 0.0105(18) 0.0045(15) 0.0039(15) 0.0099(16)
C5 0.019(2) 0.0206(18) 0.016(2) 0.0014(15) 0.0034(15) 0.0108(16)
C6 0.026(2) 0.0193(18) 0.018(2) 0.0036(16) 0.0018(16) 0.0152(17)
C7 0.0138(19) 0.0214(19) 0.0124(18) 0.0085(15) 0.0036(14) 0.0065(15)
C8 0.0122(18) 0.0230(19) 0.0153(19) 0.0037(15) 0.0033(15) 0.0089(15)
C9 0.0143(18) 0.0123(17) 0.0190(19) 0.0029(15) 0.0016(15) 0.0070(14)
C10 0.0115(18) 0.0159(17) 0.0171(19) 0.0048(15) 0.0027(15) 0.0045(15)
C11 0.0131(18) 0.0181(18) 0.0154(19) 0.0035(15) 0.0028(15) 0.0087(15)
C12 0.0136(19) 0.0141(17) 0.020(2) 0.0072(15) 0.0027(15) 0.0062(15)
Cl1 0.0368(6) 0.0275(5) 0.0183(5) 0.0130(4) 0.0098(4) 0.0185(4)
Cl2 0.0332(6) 0.0269(5) 0.0175(5) 0.0118(4) 0.0097(4) 0.0154(4)
N1 0.0181(17) 0.0157(15) 0.0152(16) 0.0015(12) 0.0027(13) 0.0080(13)
N2 0.0238(17) 0.0221(15) 0.0183(16) 0.0116(13) 0.0091(13) 0.0156(14)
N3 0.0270(19) 0.0192(16) 0.0218(18) 0.0096(14) 0.0096(15) 0.0129(14)
N4 0.0248(18) 0.0183(17) 0.0186(18) 0.0024(14) -0.0011(14) 0.0102(14)
N5 0.0265(18) 0.0218(16) 0.0164(17) 0.0054(13) 0.0088(14) 0.0138(15)
O1 0.0217(14) 0.0405(15) 0.0247(15) 0.0134(12) 0.0125(12) 0.0213(12)
O2 0.0444(17) 0.0399(15) 0.0151(14) 0.0064(12) 0.0109(13) 0.0272(13)
O3 0.0252(15) 0.0410(16) 0.0262(15) 0.0075(13) 0.0066(13) 0.0212(13)
O4 0.0384(17) 0.0298(15) 0.0353(17) 0.0021(13) 0.0102(14) 0.0243(13)
O5 0.0469(17) 0.0176(13) 0.0235(15) 0.0071(12) 0.0076(13) 0.0083(12)
O6 0.0324(16) 0.0423(16) 0.0139(14) 0.0018(12) -0.0009(12) 0.0202(13)
O7 0.0441(17) 0.0415(16) 0.0247(15) 0.0081(13) 0.0104(13) 0.0345(14)

loop_
_atom_type_symbol
_atom_type_description
_atom_type_scat_dispersion_real
_atom_type_scat_dispersion_imag
_atom_type_scat_source
C C 0.0033 0.0016 'International Tables Vol C Tables 4.2.6.8 and 6.1.1.4'
H H 0.0000 0.0000 'International Tables Vol C Tables 4.2.6.8 and 6.1.1.4'
N N 0.0061 0.0033 'International Tables Vol C Tables 4.2.6.8 and 6.1.1.4'
O O 0.0106 0.0060 'International Tables Vol C Tables 4.2.6.8 and 6.1.1.4'
Cl Cl 0.1484 0.1585 'International Tables Vol C Tables 4.2.6.8 and 6.1.1.4'

loop_
_geom_angle_atom_site_label_1
_geom_angle_atom_site_label_2
_geom_angle_atom_site_label_3
_geom_angle
_geom_angle_site_symmetry_1
_geom_angle_site_symmetry_3
C6 C1 C2 118.3(3) . .
C6 C1 Cl1 119.7(3) . .
C2 C1 Cl1 122.0(3) . .
C3 C2 C1 121.4(3) . .
C3 C2 N3 117.0(3) . .
C1 C2 N3 121.6(3) . .
C4 C3 C2 118.2(3) . .
C4 C3 H3 120.9 . .
C2 C3 H3 120.9 . .
C3 C4 C5 122.2(3) . .
C3 C4 N1 119.4(3) . .
C5 C4 N1 118.4(3) . .
C4 C5 C6 119.1(3) . .
C4 C5 H5 120.5 . .
C6 C5 H5 120.5 . .
C5 C6 C1 120.7(3) . .
C5 C6 H6 119.6 . .
C1 C6 H6 119.6 . .
C12 C7 C8 121.0(3) . .
C12 C7 Cl2 119.3(3) . .
C8 C7 Cl2 119.7(3) . .
C7 C8 C9 118.9(3) . .
C7 C8 H8 120.6 . .
C9 C8 H8 120.6 . .
C8 C9 C10 122.5(3) . .
C8 C9 N4 116.9(3) . .
C10 C9 N4 120.5(3) . .
C11 C10 C9 115.3(3) . .
C11 C10 N2 117.1(3) . .
C9 C10 N2 127.2(3) . .
C12 C11 C10 123.7(3) . .
C12 C11 N5 117.1(3) . .
C10 C11 N5 119.2(3) . .
C7 C12 C11 118.4(3) . .
C7 C12 H12 120.8 . .
C11 C12 H12 120.8 . .
O1 N1 N2 127.1(3) . .
O1 N1 C4 117.6(3) . .
N2 N1 C4 115.3(3) . .
N1 N2 C10 116.0(3) . .
O2 N3 O3 124.6(3) . .
O2 N3 C2 118.2(3) . .
O3 N3 C2 117.1(3) . .
O5 N4 O4 125.1(3) . .
O5 N4 C9 117.3(3) . .
O4 N4 C9 117.6(3) . .
O7 N5 O6 125.0(3) . .
O7 N5 C11 116.9(3) . .
O6 N5 C11 118.1(3) . .

loop_
_geom_bond_atom_site_label_1
_geom_bond_atom_site_label_2
_geom_bond_distance
_geom_bond_site_symmetry_2
C1 C6 1.382(5) .
C1 C2 1.400(4) .
C1 Cl1 1.716(3) .
C2 C3 1.380(4) .
C2 N3 1.465(4) .
C3 C4 1.367(5) .
C3 H3 0.9500 .
C4 C5 1.375(5) .
C4 N1 1.464(4) .
C5 C6 1.382(4) .
C5 H5 0.9500 .
C6 H6 0.9500 .
C7 C12 1.376(5) .
C7 C8 1.381(4) .
C7 Cl2 1.728(3) .
C8 C9 1.385(4) .
C8 H8 0.9500 .
C9 C10 1.401(5) .
C9 N4 1.468(4) .
C10 C11 1.395(4) .
C10 N2 1.414(4) .
C11 C12 1.376(4) .
C11 N5 1.471(4) .
C12 H12 0.9500 .
N1 O1 1.241(4) .
N1 N2 1.278(4) .
N3 O2 1.226(3) .
N3 O3 1.229(3) .
N4 O5 1.221(3) .
N4 O4 1.224(4) .
N5 O7 1.221(3) .
N5 O6 1.223(3) .
